data_4083773
loop_
_publ_author_name
'Samigullin, Kamil'
'Bolte, Michael'
'Lerner, Hans-Wolfram'
'Wagner, Matthias'

_publ_section_title
;
 Facile Synthesis of (3,5-(CF3)2C6H3)2BX (X = H, OMe, F, Cl, Br):
 Reagents for the Introduction of a Strong Boryl Acceptor Unit
;
_journal_name_full Organometallics
_journal_page_first 140626134355006
_journal_paper_doi 10.1021/om500476d
_journal_year 2014
_chemical_formula_moiety 'C16 H6 B Cl F12'
_chemical_formula_sum 'C16 H6 B Cl F12'
_chemical_formula_weight 472.47
_chemical_name_systematic ?
_space_group_crystal_system triclinic
_space_group_IT_number 2
_space_group_name_Hall '-P 1'
_space_group_name_H-M_alt 'P -1'
_symmetry_space_group_name_Hall '-P 1'
_symmetry_space_group_name_H-M 'P -1'
_atom_sites_solution_hydrogens geom
_audit_creation_method SHELXL-97
_cell_angle_alpha 106.576(9)
_cell_angle_beta 97.390(10)
_cell_angle_gamma 107.870(9)
_cell_formula_units_Z 2
_cell_length_a 8.0642(10)
_cell_length_b 9.4069(10)
_cell_length_c 12.8246(15)
_cell_measurement_reflns_used 19194
_cell_measurement_temperature 173(2)
_cell_measurement_theta_max 26.2
_cell_measurement_theta_min 3.3
_cell_volume 862.17(19)
_computing_cell_refinement 'X-Area (Stoe & Cie, 2001)'
_computing_data_collection 'X-Area (Stoe & Cie, 2001)'
_computing_data_reduction 'X-Area (Stoe & Cie, 2001)'
_computing_molecular_graphics 'XP in SHELXTL-Plus (Sheldrick, 2008)'
_computing_publication_material SHELXL97
_computing_structure_refinement 'SHELXL (Sheldrick, 2008)'
_computing_structure_solution 'SHELXS (Sheldrick, 2008)'
_diffrn_ambient_temperature 173(2)
_diffrn_measured_fraction_theta_full 0.995
_diffrn_measured_fraction_theta_max 0.978
_diffrn_measurement_device_type 'STOE IPDS II two-circle-diffractometer'
_diffrn_measurement_method \w
_diffrn_radiation_type MoK\a
_diffrn_radiation_wavelength 0.71073
_diffrn_reflns_av_R_equivalents 0.0749
_diffrn_reflns_av_unetI/netI 0.0519
_diffrn_reflns_Laue_measured_fraction_full 0.995
_diffrn_reflns_Laue_measured_fraction_max 0.978
_diffrn_reflns_limit_h_max 9
_diffrn_reflns_limit_h_min -8
_diffrn_reflns_limit_k_max 11
_diffrn_reflns_limit_k_min -11
_diffrn_reflns_limit_l_max 15
_diffrn_reflns_limit_l_min -15
_diffrn_reflns_number 10041
_diffrn_reflns_point_group_measured_fraction_full 0.995
_diffrn_reflns_point_group_measured_fraction_max 0.978
_diffrn_reflns_theta_full 25.000
_diffrn_reflns_theta_max 26.001
_diffrn_reflns_theta_min 3.290
_diffrn_source 'Genix 3D I\mS microfocus X-ray source'
_exptl_absorpt_coefficient_mu 0.346
_exptl_absorpt_correction_T_max 0.937
_exptl_absorpt_correction_T_min 0.922
_exptl_absorpt_correction_type multi-scan
_exptl_absorpt_process_details 'X-Area (Stoe & Cie, 2001)'
_exptl_crystal_colour colourless
_exptl_crystal_density_diffrn 1.820
_exptl_crystal_description block
_exptl_crystal_F_000 464
_exptl_crystal_size_max 0.240
_exptl_crystal_size_mid 0.230
_exptl_crystal_size_min 0.190
_refine_diff_density_max 0.836
_refine_diff_density_min -0.547
_refine_diff_density_rms 0.082
_refine_ls_extinction_method none
_refine_ls_goodness_of_fit_ref 1.082
_refine_ls_hydrogen_treatment constr
_refine_ls_matrix_type full
_refine_ls_number_parameters 271
_refine_ls_number_reflns 3310
_refine_ls_number_restraints 0
_refine_ls_restrained_S_all 1.082
_refine_ls_R_factor_all 0.0807
_refine_ls_R_factor_gt 0.0714
_refine_ls_shift/su_max 0.000
_refine_ls_shift/su_mean 0.000
_refine_ls_structure_factor_coef Fsqd
_refine_ls_weighting_details 'w=1/[\s^2^(Fo^2^)+(0.1058P)^2^+1.0894P] where P=(Fo^2^+2Fc^2^)/3'
_refine_ls_weighting_scheme calc
_refine_ls_wR_factor_gt 0.2008
_refine_ls_wR_factor_ref 0.2086
_reflns_Friedel_coverage 0.000
_reflns_number_gt 2785
_reflns_number_total 3310
_reflns_threshold_expression 'I > 2\s(I)'
_cod_data_source_file om500476d_si_002.cif
_cod_data_source_block wa1742
_cod_original_cell_volume 862.17(18)
_cod_database_code 4083773
_shelx_space_group_comment
; 
The symmetry employed for this shelxl refinement is uniquely defined 
by the following loop, which should always be used as a source of 
symmetry information in preference to the above space-group names. 
They are only intended as comments. 
;
_shelx_estimated_absorpt_t_min 0.922
_shelx_estimated_absorpt_t_max 0.937
_shelxl_version_number 2013-3

loop_
_space_group_symop_operation_xyz
'x, y, z'
'-x, -y, -z'

loop_
_atom_site_label
_atom_site_type_symbol
_atom_site_fract_x
_atom_site_fract_y
_atom_site_fract_z
_atom_site_U_iso_or_equiv
_atom_site_adp_type
_atom_site_occupancy
_atom_site_site_symmetry_order
_atom_site_calc_flag
_atom_site_refinement_flags_posn
_atom_site_refinement_flags_adp
B1 B 0.4979(6) 0.2415(5) 0.7509(3) 0.0415(9) Uani 1 1 d . .
Cl1 Cl 0.59403(13) 0.13823(11) 0.82006(7) 0.0452(3) Uani 1 1 d . .
C1 C 0.3854(5) 0.1479(4) 0.6269(3) 0.0384(8) Uani 1 1 d . .
C2 C 0.3645(5) 0.2284(4) 0.5532(3) 0.0393(8) Uani 1 1 d . .
H2 H 0.4156 0.3412 0.5787 0.047 Uiso 1 1 calc R U
C3 C 0.2685(5) 0.1441(4) 0.4416(3) 0.0392(8) Uani 1 1 d . .
C4 C 0.1937(5) -0.0217(4) 0.4029(3) 0.0414(8) Uani 1 1 d . .
H4 H 0.1271 -0.0791 0.3277 0.050 Uiso 1 1 calc R U
C5 C 0.2181(5) -0.1016(4) 0.4761(3) 0.0404(8) Uani 1 1 d . .
C6 C 0.3116(5) -0.0194(4) 0.5866(3) 0.0392(8) Uani 1 1 d . .
H6 H 0.3261 -0.0762 0.6354 0.047 Uiso 1 1 calc R U
C7 C 0.2463(6) 0.2304(5) 0.3624(3) 0.0495(9) Uani 1 1 d . .
C8 C 0.1390(5) -0.2813(4) 0.4337(3) 0.0417(8) Uani 1 1 d . .
C11 C 0.5317(5) 0.4188(4) 0.8187(3) 0.0398(8) Uani 1 1 d . .
C12 C 0.4064(5) 0.4868(4) 0.7987(3) 0.0391(8) Uani 1 1 d . .
H12 H 0.3003 0.4260 0.7409 0.047 Uiso 1 1 calc R U
C13 C 0.4336(5) 0.6442(4) 0.8625(3) 0.0391(8) Uani 1 1 d . .
C14 C 0.5890(5) 0.7363(4) 0.9458(3) 0.0415(8) Uani 1 1 d . .
H14 H 0.6090 0.8436 0.9878 0.050 Uiso 1 1 calc R U
C15 C 0.7148(5) 0.6685(4) 0.9666(3) 0.0428(8) Uani 1 1 d . .
C16 C 0.6869(5) 0.5121(4) 0.9045(3) 0.0412(8) Uani 1 1 d . .
H16 H 0.7742 0.4678 0.9204 0.049 Uiso 1 1 calc R U
C17 C 0.2896(6) 0.7083(5) 0.8403(3) 0.0475(9) Uani 1 1 d . .
C18 C 0.8820(6) 0.7668(5) 1.0578(3) 0.0499(9) Uani 1 1 d . .
F71 F 0.3344(7) 0.3805(4) 0.4019(3) 0.1223(19) Uani 1 1 d . .
F72 F 0.0775(6) 0.2236(7) 0.3370(4) 0.1239(16) Uani 1 1 d . .
F73 F 0.2681(8) 0.1655(5) 0.2640(3) 0.1155(17) Uani 1 1 d . .
F81 F -0.0369(3) -0.3377(3) 0.4205(3) 0.0698(8) Uani 1 1 d . .
F82 F 0.2076(4) -0.3446(3) 0.4992(2) 0.0723(9) Uani 1 1 d . .
F83 F 0.1694(4) -0.3430(3) 0.3329(2) 0.0672(8) Uani 1 1 d . .
F171 F 0.3328(4) 0.8603(3) 0.9048(2) 0.0613(7) Uani 1 1 d . .
F172 F 0.1364(4) 0.6279(3) 0.8583(3) 0.0724(8) Uani 1 1 d . .
F173 F 0.2536(5) 0.7032(4) 0.7348(2) 0.0773(9) Uani 1 1 d . .
F181 F 0.8502(4) 0.8605(4) 1.1468(2) 0.0866(11) Uani 1 1 d . .
F182 F 0.9574(4) 0.6790(3) 1.0968(3) 0.0754(9) Uani 1 1 d . .
F183 F 1.0080(4) 0.8626(3) 1.0255(2) 0.0727(8) Uani 1 1 d . .

loop_
_atom_site_aniso_label
_atom_site_aniso_U_11
_atom_site_aniso_U_22
_atom_site_aniso_U_33
_atom_site_aniso_U_23
_atom_site_aniso_U_13
_atom_site_aniso_U_12
B1 0.043(2) 0.042(2) 0.037(2) 0.0076(17) 0.0066(17) 0.0180(18)
Cl1 0.0541(6) 0.0429(5) 0.0371(5) 0.0075(4) 0.0036(4) 0.0241(4)
C1 0.0404(18) 0.0362(17) 0.0346(17) 0.0042(14) 0.0072(14) 0.0168(14)
C2 0.0430(18) 0.0338(17) 0.0403(18) 0.0069(14) 0.0097(15) 0.0183(14)
C3 0.0440(19) 0.0390(18) 0.0338(17) 0.0064(14) 0.0073(14) 0.0202(15)
C4 0.0456(19) 0.0403(18) 0.0323(16) 0.0026(14) 0.0040(14) 0.0184(16)
C5 0.0424(19) 0.0387(18) 0.0367(17) 0.0047(14) 0.0069(14) 0.0188(15)
C6 0.0460(19) 0.0374(17) 0.0335(17) 0.0072(14) 0.0074(14) 0.0196(15)
C7 0.067(3) 0.042(2) 0.0370(18) 0.0075(16) 0.0065(17) 0.0242(19)
C8 0.046(2) 0.0369(18) 0.0352(17) 0.0036(14) 0.0040(15) 0.0167(15)
C11 0.0456(19) 0.0370(18) 0.0319(16) 0.0061(14) 0.0068(14) 0.0147(15)
C12 0.0446(19) 0.0366(18) 0.0315(16) 0.0065(14) 0.0027(14) 0.0157(15)
C13 0.050(2) 0.0365(17) 0.0300(16) 0.0071(13) 0.0077(14) 0.0190(15)
C14 0.051(2) 0.0343(17) 0.0342(17) 0.0057(14) 0.0082(15) 0.0145(15)
C15 0.047(2) 0.0404(19) 0.0345(18) 0.0062(15) 0.0084(15) 0.0141(16)
C16 0.0450(19) 0.0404(18) 0.0335(17) 0.0056(14) 0.0046(14) 0.0175(15)
C17 0.059(2) 0.0400(19) 0.0403(19) 0.0064(15) 0.0070(17) 0.0225(18)
C18 0.051(2) 0.044(2) 0.042(2) 0.0045(16) 0.0037(17) 0.0135(18)
F71 0.198(5) 0.0510(17) 0.075(2) 0.0283(16) -0.036(3) 0.008(2)
F72 0.105(3) 0.194(5) 0.141(4) 0.119(4) 0.037(3) 0.087(3)
F73 0.239(5) 0.109(3) 0.0617(19) 0.0481(19) 0.072(3) 0.115(3)
F81 0.0480(14) 0.0476(14) 0.095(2) 0.0047(13) 0.0150(13) 0.0106(11)
F82 0.099(2) 0.0397(13) 0.0616(16) 0.0079(11) -0.0134(15) 0.0252(13)
F83 0.094(2) 0.0429(13) 0.0489(14) -0.0014(11) 0.0253(13) 0.0167(13)
F171 0.0701(16) 0.0390(12) 0.0648(15) 0.0009(11) 0.0002(12) 0.0282(12)
F172 0.0528(15) 0.0570(15) 0.113(2) 0.0282(15) 0.0221(15) 0.0272(12)
F173 0.108(2) 0.095(2) 0.0430(13) 0.0181(14) 0.0035(14) 0.0671(19)
F181 0.0628(17) 0.099(2) 0.0506(15) -0.0306(15) -0.0068(13) 0.0249(16)
F182 0.0704(18) 0.0588(16) 0.0718(18) 0.0166(14) -0.0250(14) 0.0116(13)
F183 0.0571(16) 0.0657(17) 0.0724(18) 0.0226(14) -0.0011(13) -0.0011(13)

loop_
_atom_type_symbol
_atom_type_description
_atom_type_scat_dispersion_real
_atom_type_scat_dispersion_imag
_atom_type_scat_source
C C 0.0033 0.0016 'International Tables Vol C Tables 4.2.6.8 and 6.1.1.4'
H H 0.0000 0.0000 'International Tables Vol C Tables 4.2.6.8 and 6.1.1.4'
B B 0.0013 0.0007 'International Tables Vol C Tables 4.2.6.8 and 6.1.1.4'
Cl Cl 0.1484 0.1585 'International Tables Vol C Tables 4.2.6.8 and 6.1.1.4'
F F 0.0171 0.0103 'International Tables Vol C Tables 4.2.6.8 and 6.1.1.4'

loop_
_geom_angle_atom_site_label_1
_geom_angle_atom_site_label_2
_geom_angle_atom_site_label_3
_geom_angle
C11 B1 C1 125.6(3)
C11 B1 Cl1 117.0(3)
C1 B1 Cl1 117.4(3)
C2 C1 C6 118.7(3)
C2 C1 B1 120.7(3)
C6 C1 B1 120.5(3)
C1 C2 C3 120.5(3)
C1 C2 H2 119.8
C3 C2 H2 119.8
C4 C3 C2 120.3(3)
C4 C3 C7 119.2(3)
C2 C3 C7 120.5(3)
C5 C4 C3 119.0(3)
C5 C4 H4 120.5
C3 C4 H4 120.5
C6 C5 C4 121.1(3)
C6 C5 C8 119.9(3)
C4 C5 C8 118.9(3)
C5 C6 C1 120.3(3)
C5 C6 H6 119.8
C1 C6 H6 119.8
F71 C7 F73 111.9(5)
F71 C7 F72 102.2(4)
F73 C7 F72 101.1(4)
F71 C7 C3 114.7(3)
F73 C7 C3 113.9(3)
F72 C7 C3 111.4(4)
F82 C8 F81 107.2(4)
F82 C8 F83 105.6(3)
F81 C8 F83 105.9(3)
F82 C8 C5 113.3(3)
F81 C8 C5 112.8(3)
F83 C8 C5 111.3(3)
C12 C11 C16 118.0(3)
C12 C11 B1 121.1(3)
C16 C11 B1 121.0(3)
C11 C12 C13 121.1(3)
C11 C12 H12 119.5
C13 C12 H12 119.5
C14 C13 C12 120.5(3)
C14 C13 C17 121.0(3)
C12 C13 C17 118.5(3)
C13 C14 C15 118.7(3)
C13 C14 H14 120.7
C15 C14 H14 120.7
C16 C15 C14 120.9(3)
C16 C15 C18 120.2(4)
C14 C15 C18 118.9(3)
C15 C16 C11 120.9(3)
C15 C16 H16 119.5
C11 C16 H16 119.5
F172 C17 F173 106.4(4)
F172 C17 F171 106.1(3)
F173 C17 F171 106.3(3)
F172 C17 C13 112.6(3)
F173 C17 C13 112.0(3)
F171 C17 C13 112.9(3)
F182 C18 F183 106.5(4)
F182 C18 F181 105.4(4)
F183 C18 F181 106.2(4)
F182 C18 C15 112.9(3)
F183 C18 C15 113.2(3)
F181 C18 C15 112.2(3)

loop_
_geom_bond_atom_site_label_1
_geom_bond_atom_site_label_2
_geom_bond_distance
B1 C11 1.564(5)
B1 C1 1.571(5)
B1 Cl1 1.763(4)
C1 C2 1.393(5)
C1 C6 1.407(5)
C2 C3 1.402(5)
C2 H2 0.9500
C3 C4 1.396(5)
C3 C7 1.496(6)
C4 C5 1.389(5)
C4 H4 0.9500
C5 C6 1.384(5)
C5 C8 1.512(5)
C6 H6 0.9500
C7 F71 1.280(5)
C7 F73 1.296(5)
C7 F72 1.335(6)
C8 F82 1.316(5)
C8 F81 1.322(5)
C8 F83 1.344(4)
C11 C12 1.386(5)
C11 C16 1.403(5)
C12 C13 1.405(5)
C12 H12 0.9500
C13 C14 1.387(5)
C13 C17 1.495(5)
C14 C15 1.390(6)
C14 H14 0.9500
C15 C16 1.389(5)
C15 C18 1.501(5)
C16 H16 0.9500
C17 F172 1.324(5)
C17 F173 1.331(5)
C17 F171 1.340(4)
C18 F182 1.330(5)
C18 F183 1.332(5)
C18 F181 1.337(5)

loop_
_geom_torsion_atom_site_label_1
_geom_torsion_atom_site_label_2
_geom_torsion_atom_site_label_3
_geom_torsion_atom_site_label_4
_geom_torsion
C11 B1 C1 C2 25.3(6)
Cl1 B1 C1 C2 -154.9(3)
C11 B1 C1 C6 -158.0(4)
Cl1 B1 C1 C6 21.8(5)
C6 C1 C2 C3 1.3(5)
B1 C1 C2 C3 178.1(3)
C1 C2 C3 C4 -0.4(5)
C1 C2 C3 C7 -179.9(3)
C2 C3 C4 C5 -0.9(5)
C7 C3 C4 C5 178.6(3)
C3 C4 C5 C6 1.3(6)
C3 C4 C5 C8 -179.2(3)
C4 C5 C6 C1 -0.4(6)
C8 C5 C6 C1 -179.9(3)
C2 C1 C6 C5 -0.9(5)
B1 C1 C6 C5 -177.7(3)
C4 C3 C7 F71 -173.2(4)
C2 C3 C7 F71 6.3(6)
C4 C3 C7 F73 -42.3(6)
C2 C3 C7 F73 137.2(4)
C4 C3 C7 F72 71.3(5)
C2 C3 C7 F72 -109.2(5)
C6 C5 C8 F82 -17.1(5)
C4 C5 C8 F82 163.4(4)
C6 C5 C8 F81 105.1(4)
C4 C5 C8 F81 -74.4(5)
C6 C5 C8 F83 -136.0(4)
C4 C5 C8 F83 44.6(5)
C1 B1 C11 C12 30.4(6)
Cl1 B1 C11 C12 -149.5(3)
C1 B1 C11 C16 -152.0(4)
Cl1 B1 C11 C16 28.2(5)
C16 C11 C12 C13 -0.1(5)
B1 C11 C12 C13 177.6(3)
C11 C12 C13 C14 1.2(6)
C11 C12 C13 C17 -177.2(4)
C12 C13 C14 C15 -1.5(6)
C17 C13 C14 C15 176.9(4)
C13 C14 C15 C16 0.7(6)
C13 C14 C15 C18 -179.2(4)
C14 C15 C16 C11 0.4(6)
C18 C15 C16 C11 -179.8(4)
C12 C11 C16 C15 -0.7(6)
B1 C11 C16 C15 -178.4(4)
C14 C13 C17 F172 -117.4(4)
C12 C13 C17 F172 61.1(5)
C14 C13 C17 F173 122.7(4)
C12 C13 C17 F173 -58.8(5)
C14 C13 C17 F171 2.8(5)
C12 C13 C17 F171 -178.8(3)
C16 C15 C18 F182 -22.7(6)
C14 C15 C18 F182 157.2(4)
C16 C15 C18 F183 98.4(5)
C14 C15 C18 F183 -81.8(5)
C16 C15 C18 F181 -141.5(4)
C14 C15 C18 F181 38.3(5)
